data_2012148
loop_
_publ_author_name
'Yatsenko, Alexandr V.'
'Paseshnichenko, Ksenia A.'

_publ_section_title
;
 Differently coloured polymorphs of 4-[(2-nitrophenyl)azo]phenol
;
_journal_issue 8
_journal_name_full 'Acta Crystallographica Section C'
_journal_page_first 961
_journal_page_last 964
_journal_paper_doi 10.1107/S0108270101007594
_journal_volume 57
_journal_year 2001
_chemical_formula_moiety 'C12 H9 N3 O3'
_chemical_formula_sum 'C12 H9 N3 O3'
_chemical_formula_weight 243.22
_chemical_name_systematic
;
 4-[(2-nitrophenyl)azo]phenol
;
_space_group_IT_number 2
_symmetry_cell_setting triclinic
_symmetry_space_group_name_Hall '-P 1'
_symmetry_space_group_name_H-M 'P -1'
_audit_creation_method SHELXL97
_cell_angle_alpha 96.68(2)
_cell_angle_beta 97.49(2)
_cell_angle_gamma 100.54(2)
_cell_formula_units_Z 2
_cell_length_a 7.114(2)
_cell_length_b 7.380(2)
_cell_length_c 10.849(4)
_cell_measurement_reflns_used 23
_cell_measurement_temperature 293(2)
_cell_measurement_theta_max 15.76
_cell_measurement_theta_min 13.98
_cell_volume 549.4(3)
_computing_cell_refinement 'CAD-4 Software'
_computing_data_collection 'CAD-4 Software (Enraf-Nonius, 1989)'
_computing_data_reduction 'PROFIT (Streltsov & Zavodnik, 1989)'
_computing_molecular_graphics 'ORTEP-3 (Farrugia, 1997)'
_computing_publication_material 'PARST (Nardelli, 1983)'
_computing_structure_refinement 'SHELXL97 (Sheldrick, 1997)'
_computing_structure_solution 'SHELXS97 (Sheldrick, 1990)'
_diffrn_ambient_temperature 293(2)
_diffrn_measured_fraction_theta_full 1.000
_diffrn_measured_fraction_theta_max 1.000
_diffrn_measurement_device_type 'Enraf-Nonius CAD-4'
_diffrn_measurement_method 'non-profiled \w scans'
_diffrn_radiation_monochromator graphite
_diffrn_radiation_source 'fine-focus sealed tube'
_diffrn_radiation_type MoK\a
_diffrn_radiation_wavelength .71073
_diffrn_reflns_av_R_equivalents .000
_diffrn_reflns_av_sigmaI/netI .022
_diffrn_reflns_limit_h_max 8
_diffrn_reflns_limit_h_min -9
_diffrn_reflns_limit_k_max 9
_diffrn_reflns_limit_k_min -9
_diffrn_reflns_limit_l_max 13
_diffrn_reflns_limit_l_min 0
_diffrn_reflns_number 2395
_diffrn_reflns_theta_full 26.97
_diffrn_reflns_theta_max 26.97
_diffrn_reflns_theta_min 1.91
_diffrn_standards_decay_% 0
_diffrn_standards_interval_time 80
_diffrn_standards_number 3
_exptl_absorpt_coefficient_mu .109
_exptl_absorpt_correction_type none
_exptl_crystal_colour yellow-brown
_exptl_crystal_density_diffrn 1.470
_exptl_crystal_density_method 'not measured'
_exptl_crystal_description prism
_exptl_crystal_F_000 252
_exptl_crystal_size_max .44
_exptl_crystal_size_mid .25
_exptl_crystal_size_min .18
_refine_diff_density_max .13
_refine_diff_density_min -.13
_refine_ls_extinction_method none
_refine_ls_goodness_of_fit_ref 1.118
_refine_ls_hydrogen_treatment refall
_refine_ls_matrix_type full
_refine_ls_number_parameters 199
_refine_ls_number_reflns 2395
_refine_ls_number_restraints 0
_refine_ls_restrained_S_all 1.118
_refine_ls_R_factor_all .067
_refine_ls_R_factor_gt .038
_refine_ls_shift/su_max .001
_refine_ls_shift/su_mean .000
_refine_ls_structure_factor_coef Fsqd
_refine_ls_weighting_details 'calc w = 1/[\s^2^(Fo^2^)+(0.047P)^2^] where P=(Fo^2^+2Fc^2^)/3'
_refine_ls_weighting_scheme calc
_refine_ls_wR_factor_ref .101
_reflns_number_gt 1599
_reflns_number_total 2395
_reflns_threshold_expression I>2\s(I)
_cod_data_source_file na1519.cif
_cod_data_source_block Ia
_cod_database_code 2012148
_cod_database_fobs_code 2012148

loop_
_symmetry_equiv_pos_as_xyz
'x, y, z'
'-x, -y, -z'

loop_
_atom_site_label
_atom_site_fract_x
_atom_site_fract_y
_atom_site_fract_z
_atom_site_U_iso_or_equiv
_atom_site_adp_type
_atom_site_calc_flag
_atom_site_refinement_flags
_atom_site_occupancy
_atom_site_disorder_assembly
_atom_site_disorder_group
_atom_site_type_symbol
O1 -.11585(15) .09869(18) .11935(9) .0623(3) Uani d . 1 . . O
O2 .42739(15) .09597(17) .77164(10) .0637(4) Uani d . 1 . . O
O3 .53975(17) .2873(2) .93921(11) .0986(6) Uani d . 1 . . O
N1 .55694(16) .26659(17) .46467(10) .0449(3) Uani d . 1 . . N
N2 .54162(15) .26991(16) .57761(10) .0439(3) Uani d . 1 . . N
N3 .55263(17) .2176(2) .83473(11) .0502(3) Uani d . 1 . . N
C1 .04451(19) .1421(2) .20802(12) .0434(3) Uani d . 1 . . C
C2 .0354(2) .1219(2) .33272(13) .0467(4) Uani d . 1 . . C
C3 .2008(2) .1632(2) .41883(13) .0442(3) Uani d . 1 . . C
C4 .37845(19) .22757(18) .38277(12) .0404(3) Uani d . 1 . . C
C5 .3859(2) .2484(2) .25806(13) .0467(4) Uani d . 1 . . C
C6 .2206(2) .2066(2) .17076(13) .0482(4) Uani d . 1 . . C
C11 .72440(18) .30347(18) .65783(12) .0381(3) Uani d . 1 . . C
C12 .72971(18) .28328(19) .78406(12) .0388(3) Uani d . 1 . . C
C13 .8999(2) .3224(2) .86705(14) .0468(4) Uani d . 1 . . C
C14 1.0711(2) .3820(2) .82508(14) .0502(4) Uani d . 1 . . C
C15 1.0703(2) .4035(2) .70105(14) .0519(4) Uani d . 1 . . C
C16 .8998(2) .3654(2) .61888(14) .0479(4) Uani d . 1 . . C
H1 -.219(3) .042(3) .1592(19) .105(7) Uiso d . 1 . . H
H5 .1982(18) .1473(19) .5012(13) .039(4) Uiso d . 1 . . H
H2 -.093(2) .075(2) .3550(13) .052(4) Uiso d . 1 . . H
H3 .894(2) .377(2) .5325(16) .066(5) Uiso d . 1 . . H
H4 .5128(19) .2895(19) .2342(12) .046(4) Uiso d . 1 . . H
H6 1.186(2) .448(2) .6670(13) .052(4) Uiso d . 1 . . H
H7 1.188(2) .409(2) .8824(13) .056(4) Uiso d . 1 . . H
H8 .229(2) .221(2) .0833(14) .056(4) Uiso d . 1 . . H
H9 .896(2) .307(2) .9439(14) .048(4) Uiso d . 1 . . H

loop_
_atom_site_aniso_label
_atom_site_aniso_U_11
_atom_site_aniso_U_22
_atom_site_aniso_U_33
_atom_site_aniso_U_12
_atom_site_aniso_U_13
_atom_site_aniso_U_23
O1 .0473(6) .0882(9) .0446(6) -.0022(6) -.0057(5) .0205(6)
O2 .0448(6) .0746(8) .0666(7) -.0050(6) .0093(5) .0158(6)
O3 .0648(8) .1724(16) .0506(7) .0099(9) .0201(6) -.0077(8)
N1 .0435(6) .0514(8) .0369(6) .0055(5) .0008(5) .0066(5)
N2 .0421(6) .0500(8) .0376(6) .0067(6) .0013(5) .0078(5)
N3 .0388(6) .0738(9) .0412(6) .0146(6) .0065(5) .0148(6)
C1 .0438(7) .0441(8) .0383(7) .0030(6) -.0022(6) .0092(6)
C2 .0425(8) .0533(9) .0436(8) .0017(7) .0074(6) .0155(7)
C3 .0508(8) .0497(9) .0318(7) .0058(7) .0056(6) .0120(6)
C4 .0419(7) .0401(8) .0366(7) .0056(6) .0016(6) .0038(6)
C5 .0429(8) .0554(9) .0401(7) .0017(7) .0089(6) .0103(7)
C6 .0535(9) .0565(10) .0329(7) .0040(7) .0062(6) .0112(7)
C11 .0378(7) .0356(7) .0393(7) .0064(6) .0023(5) .0045(6)
C12 .0366(7) .0416(8) .0393(7) .0096(6) .0058(5) .0081(6)
C13 .0474(8) .0554(10) .0383(8) .0131(7) .0015(6) .0107(7)
C14 .0380(8) .0560(10) .0516(9) .0046(7) -.0037(6) .0074(7)
C15 .0406(8) .0566(10) .0549(9) -.0020(7) .0085(7) .0109(8)
C16 .0484(8) .0518(9) .0407(8) .0010(7) .0054(6) .0113(7)

loop_
_atom_type_symbol
_atom_type_description
_atom_type_scat_dispersion_real
_atom_type_scat_dispersion_imag
_atom_type_scat_source
C C .0033 .0016 'International Tables Vol C Tables 4.2.6.8 and 6.1.1.4'
H H .0000 .0000 'International Tables Vol C Tables 4.2.6.8 and 6.1.1.4'
O O .0106 .0060 'International Tables Vol C Tables 4.2.6.8 and 6.1.1.4'
N N .0061 .0033 'International Tables Vol C Tables 4.2.6.8 and 6.1.1.4'

loop_
_geom_angle_atom_site_label_1
_geom_angle_atom_site_label_2
_geom_angle_atom_site_label_3
_geom_angle
_geom_angle_publ_flag
C1 O1 H1 106.6(12) no
N2 N1 C4 114.35(12) no
N1 N2 C11 113.09(11) no
O3 N3 O2 123.18(13) no
O3 N3 C12 117.67(13) no
O2 N3 C12 119.14(12) no
O1 C1 C6 118.12(13) no
O1 C1 C2 121.71(13) no
C6 C1 C2 120.17(12) no
C3 C2 C1 120.00(13) no
C3 C2 H2 122.6(8) no
C1 C2 H2 117.4(8) no
C2 C3 C4 120.46(13) no
C2 C3 H5 121.3(8) no
C4 C3 H5 118.3(8) no
C5 C4 C3 119.11(12) no
C5 C4 N1 116.76(12) no
C3 C4 N1 124.07(12) no
C6 C5 C4 120.85(13) no
C6 C5 H4 121.4(8) no
C4 C5 H4 117.7(8) no
C5 C6 C1 119.41(13) no
C5 C6 H8 119.8(8) no
C1 C6 H8 120.8(8) no
C16 C11 C12 116.83(12) no
C16 C11 N2 123.67(12) no
C12 C11 N2 119.40(11) no
C13 C12 C11 122.11(12) no
C13 C12 N3 116.68(12) no
C11 C12 N3 121.21(11) no
C14 C13 C12 119.52(14) no
C14 C13 H9 121.6(10) no
C12 C13 H9 118.9(10) no
C13 C14 C15 119.68(14) no
C13 C14 H7 119.4(9) no
C15 C14 H7 120.9(9) no
C16 C15 C14 120.50(14) no
C16 C15 H6 116.4(8) no
C14 C15 H6 123.1(8) no
C15 C16 C11 121.35(14) no
C15 C16 H3 122.7(9) no
C11 C16 H3 115.9(9) no

loop_
_geom_bond_atom_site_label_1
_geom_bond_atom_site_label_2
_geom_bond_site_symmetry_2
_geom_bond_distance
_geom_bond_publ_flag
O1 C1 . 1.3557(15) no
O1 H1 . .96(2) no
O2 N3 . 1.2140(15) no
O3 N3 . 1.2110(16) no
N1 N2 . 1.2420(16) no
N1 C4 . 1.4132(16) no
N2 C11 . 1.4305(16) no
N3 C12 . 1.4640(18) no
C1 C6 . 1.385(2) no
C1 C2 . 1.3867(19) no
C2 C3 . 1.3658(19) no
C2 H2 . .988(15) no
C3 C4 . 1.3888(19) no
C3 H5 . .917(13) no
C4 C5 . 1.3860(18) no
C5 C6 . 1.3724(19) no
C5 H4 . .976(14) no
C6 H8 . .976(15) no
C11 C16 . 1.3848(19) no
C11 C12 . 1.3911(18) no
C12 C13 . 1.3740(18) no
C13 C14 . 1.371(2) no
C13 H9 . .858(15) no
C14 C15 . 1.372(2) no
C14 H7 . .947(14) no
C15 C16 . 1.3716(19) no
C15 H6 . .966(15) no
C16 H3 . .947(16) no

loop_
_geom_torsion_atom_site_label_1
_geom_torsion_atom_site_label_2
_geom_torsion_atom_site_label_3
_geom_torsion_atom_site_label_4
_geom_torsion
_geom_torsion_publ_flag
C4 N1 N2 C11 178.01(11) no
O1 C1 C2 C3 178.54(14) no
C6 C1 C2 C3 -.9(2) no
C1 C2 C3 C4 .7(2) no
C2 C3 C4 C5 -.4(2) no
C2 C3 C4 N1 -177.46(14) no
N2 N1 C4 C5 171.01(13) no
N2 N1 C4 C3 -11.8(2) no
C3 C4 C5 C6 .1(2) no
N1 C4 C5 C6 177.43(14) no
C4 C5 C6 C1 -.3(2) no
O1 C1 C6 C5 -178.80(14) no
C2 C1 C6 C5 .7(2) no
N1 N2 C11 C16 13.2(2) no
N1 N2 C11 C12 -170.40(13) no
C16 C11 C12 C13 .0(2) no
N2 C11 C12 C13 -176.73(13) no
C16 C11 C12 N3 -179.63(13) no
N2 C11 C12 N3 3.7(2) no
O3 N3 C12 C13 38.1(2) no
O2 N3 C12 C13 -141.16(14) no
O3 N3 C12 C11 -142.27(16) no
O2 N3 C12 C11 38.4(2) no
C11 C12 C13 C14 -.5(2) no
N3 C12 C13 C14 179.12(14) no
C12 C13 C14 C15 .6(2) no
C13 C14 C15 C16 -.1(3) no
C14 C15 C16 C11 -.4(2) no
C12 C11 C16 C15 .5(2) no
N2 C11 C16 C15 177.03(14) no

loop_
_cod_related_entry_id
_cod_related_entry_database
_cod_related_entry_code
1 ChemSpider 15399242
